data_4311038
loop_
_publ_author_name
'Hui-Zhong Kou'
'Yun-Bo Jiang'
'Bei Chuan Zhou'
'Ru-Ji Wang'

_publ_section_title
;
 Cyano-Bridged 2D CuII-CrIII Coordination Polymers: Structural Evidence
 for Formation of a Polymeric Macrocyclic Metallic Compound
;
_journal_name_full 'Inorganic Chemistry'
_journal_page_first 3271
_journal_page_last 3276
_journal_paper_doi 10.1021/ic049857d
_journal_volume 43
_journal_year 2004
_chemical_formula_sum 'C44 H98 Cl2 Cr2 Cu4 N34 O14'
_chemical_formula_weight 1756.62
_chemical_name_systematic
; 
 ? 
;
_space_group_IT_number 15
_symmetry_cell_setting monoclinic
_symmetry_space_group_name_Hall '-C 2yc'
_symmetry_space_group_name_H-M 'C 1 2/c 1'
_atom_sites_solution_hydrogens geom
_atom_sites_solution_primary direct
_atom_sites_solution_secondary difmap
_audit_creation_method SHELXL-97
_cell_angle_alpha 90.00
_cell_angle_beta 113.357(9)
_cell_angle_gamma 90.00
_cell_formula_units_Z 4
_cell_length_a 20.446(4)
_cell_length_b 20.476(3)
_cell_length_c 19.852(3)
_cell_measurement_temperature 293(2)
_cell_volume 7630(2)
_computing_structure_refinement 'SHELXL-97 (Sheldrick, 1997)'
_computing_structure_solution 'SHELXS-97 (Sheldrick, 1990)'
_diffrn_ambient_temperature 293(2)
_diffrn_measured_fraction_theta_full 0.998
_diffrn_measured_fraction_theta_max 0.998
_diffrn_measurement_device_type 'Simens Bruker P4'
_diffrn_radiation_monochromator graphite
_diffrn_radiation_source 'fine-focus sealed tube'
_diffrn_radiation_type MoK\a
_diffrn_radiation_wavelength 0.71073
_diffrn_reflns_av_R_equivalents 0.0461
_diffrn_reflns_av_sigmaI/netI 0.0711
_diffrn_reflns_limit_h_max 24
_diffrn_reflns_limit_h_min -1
_diffrn_reflns_limit_k_max 24
_diffrn_reflns_limit_k_min -1
_diffrn_reflns_limit_l_max 22
_diffrn_reflns_limit_l_min -23
_diffrn_reflns_number 7772
_diffrn_reflns_theta_full 25.00
_diffrn_reflns_theta_max 25.00
_diffrn_reflns_theta_min 2.17
_diffrn_standards_number 25
_exptl_absorpt_coefficient_mu 1.516
_exptl_absorpt_correction_T_max 0.903
_exptl_absorpt_correction_T_min 0.854
_exptl_absorpt_correction_type psi-scan
_exptl_crystal_colour violet
_exptl_crystal_density_diffrn 1.529
_exptl_crystal_density_method 'not measured'
_exptl_crystal_description block
_exptl_crystal_F_000 3640
_exptl_crystal_size_max 0.25
_exptl_crystal_size_mid 0.20
_exptl_crystal_size_min 0.20
_refine_diff_density_max 0.677
_refine_diff_density_min -0.635
_refine_diff_density_rms 0.073
_refine_ls_extinction_method none
_refine_ls_goodness_of_fit_ref 1.069
_refine_ls_hydrogen_treatment mixed
_refine_ls_matrix_type full
_refine_ls_number_parameters 460
_refine_ls_number_reflns 6713
_refine_ls_number_restraints 6
_refine_ls_restrained_S_all 1.084
_refine_ls_R_factor_all 0.0966
_refine_ls_R_factor_gt 0.0532
_refine_ls_shift/su_max 0.103
_refine_ls_shift/su_mean 0.004
_refine_ls_structure_factor_coef Fsqd
_refine_ls_weighting_details 'calc w=1/[\s^2^(Fo^2^)+(0.0100P)^2^+20.0000P] where P=(Fo^2^+2Fc^2^)/3'
_refine_ls_weighting_scheme calc
_refine_ls_wR_factor_gt 0.1090
_refine_ls_wR_factor_ref 0.1259
_reflns_number_gt 3936
_reflns_number_total 6713
_reflns_threshold_expression >2sigma(I)
_cod_data_source_file ic049857dsi20040203_072954_2.cif
_cod_data_source_block 2
_cod_depositor_comments
;
The following automatic conversions were performed:
'_symmetry_cell_setting' value 'Monoclinic' changed to 'monoclinic'
according to '/home/saulius/struct/CIF-dictionaries/cif_core.dic'
dictionary named 'cif_core.dic' version 2.4.1 from 2010-06-29.

Automatic conversion script
Id: cif_fix_enum 1527 2010-12-29 10:47:43Z saulius 
;
_cod_database_code 4311038

loop_
_symmetry_equiv_pos_as_xyz
'x, y, z'
'-x, y, -z+1/2'
'x+1/2, y+1/2, z'
'-x+1/2, y+1/2, -z+1/2'
'-x, -y, -z'
'x, -y, z-1/2'
'-x+1/2, -y+1/2, -z'
'x+1/2, -y+1/2, z-1/2'

loop_
_atom_site_label
_atom_site_type_symbol
_atom_site_fract_x
_atom_site_fract_y
_atom_site_fract_z
_atom_site_U_iso_or_equiv
_atom_site_adp_type
_atom_site_occupancy
_atom_site_symmetry_multiplicity
_atom_site_calc_flag
_atom_site_refinement_flags
_atom_site_disorder_assembly
_atom_site_disorder_group
Cu1 Cu 0.23251(2) 0.00899(2) 0.51543(2) 0.05427(12) Uani 1 1 d . . .
Cu2 Cu 0.49195(2) -0.22490(2) 0.46684(2) 0.06132(12) Uani 1 1 d . . .
Cr1 Cr 0.2500 -0.2500 0.5000 0.04636(19) Uani 1 2 d S . .
Cr2 Cr 0.7500 -0.2500 0.5000 0.0492(2) Uani 1 2 d S . .
Cl1 Cl 0.0000 0.49373(10) 0.2500 0.0938(6) Uani 1 2 d S . .
Cl2 Cl 0.5000 -0.42734(10) 0.2500 0.1831(13) Uani 1 2 d S . .
O1 O 0.5484(2) -0.3993(2) 0.3060(2) 0.195(2) Uani 1 1 d . . .
O2 O 0.5237(5) -0.4715(5) 0.2133(3) 0.490(5) Uani 1 1 d . . .
O3 O -0.0015(3) 0.4593(3) 0.3013(3) 0.310(3) Uani 1 1 d . . .
O4 O -0.0578(2) 0.5329(3) 0.2168(3) 0.247(3) Uani 1 1 d . . .
N1 N 0.27640(13) -0.09724(13) 0.53652(15) 0.0602(9) Uani 1 1 d . . .
N2 N 0.37915(14) -0.25910(15) 0.44852(16) 0.0745(9) Uani 1 1 d . . .
N3 N 0.36437(17) -0.28793(17) 0.66051(17) 0.0863(12) Uani 1 1 d . . .
N4 N 0.61793(14) -0.15328(16) 0.47129(18) 0.0810(11) Uani 1 1 d . . .
N5 N 0.64475(15) -0.37081(15) 0.48293(18) 0.0789(11) Uani 1 1 d . . .
N6 N 0.7248(2) -0.2436(2) 0.3300(2) 0.1258(18) Uani 1 1 d . . .
N7 N 0.27829(14) 0.02423(15) 0.44361(14) 0.0668(9) Uani 1 1 d . . .
H7C H 0.2980 0.0643 0.4504 0.080 Uiso 1 1 calc R . .
H7D H 0.3129 -0.0054 0.4507 0.080 Uiso 1 1 calc R . .
N8 N 0.14496(12) -0.01461(13) 0.42671(13) 0.0524(8) Uani 1 1 d . . .
H8C H 0.1184 0.0224 0.4118 0.063 Uiso 1 1 calc R . .
N9 N 0.07375(12) -0.05218(14) 0.49458(14) 0.0573(8) Uani 1 1 d . . .
N10 N 0.18044(13) 0.00157(13) 0.58239(13) 0.0547(8) Uani 1 1 d . . .
H10C H 0.1553 0.0392 0.5777 0.066 Uiso 1 1 calc R . .
N11 N 0.31339(14) 0.04475(15) 0.60447(15) 0.0699(10) Uani 1 1 d . . .
H11C H 0.3504 0.0168 0.6190 0.084 Uiso 1 1 calc R . .
H11D H 0.3281 0.0832 0.5935 0.084 Uiso 1 1 calc R . .
N12 N 0.49004(16) -0.28171(16) 0.38418(16) 0.0830(11) Uani 1 1 d . . .
H12C H 0.5328 -0.3008 0.3956 0.100 Uiso 1 1 calc R . .
H12D H 0.4571 -0.3133 0.3755 0.100 Uiso 1 1 calc R . .
N13 N 0.45509(14) -0.15376(14) 0.39183(15) 0.0623(9) Uani 1 1 d . . .
H13C H 0.4935 -0.1311 0.3921 0.075 Uiso 1 1 calc R . .
N14 N 0.43701(13) -0.07175(14) 0.47023(15) 0.0597(8) Uani 1 1 d . . .
N15 N 0.50413(13) -0.16311(14) 0.54920(14) 0.0613(9) Uani 1 1 d . . .
H15C H 0.5467 -0.1427 0.5604 0.074 Uiso 1 1 calc R . .
N16 N 0.53923(17) -0.29134(17) 0.54658(18) 0.0928(12) Uani 1 1 d . . .
H16C H 0.5083 -0.3233 0.5446 0.111 Uiso 1 1 calc R . .
H16D H 0.5769 -0.3094 0.5410 0.111 Uiso 1 1 calc R . .
C1 C 0.26919(14) -0.15178(16) 0.52395(16) 0.0480(9) Uani 1 1 d . . .
C2 C 0.33155(16) -0.25582(16) 0.46403(18) 0.0542(10) Uani 1 1 d . . .
C3 C 0.32260(17) -0.27282(17) 0.60429(18) 0.0573(10) Uani 1 1 d . . .
C4 C 0.66435(16) -0.18802(17) 0.48135(19) 0.0590(10) Uani 1 1 d . . .
C5 C 0.68279(16) -0.32888(17) 0.48668(18) 0.0553(10) Uani 1 1 d . . .
C6 C 0.73085(19) -0.2480(2) 0.3901(2) 0.0740(13) Uani 1 1 d . . .
C7 C 0.22302(19) 0.0184(2) 0.36813(19) 0.0805(13) Uani 1 1 d . . .
H7A H 0.2447 0.0055 0.3347 0.097 Uiso 1 1 calc R . .
H7B H 0.1995 0.0601 0.3520 0.097 Uiso 1 1 calc R . .
C8 C 0.16973(17) -0.0324(2) 0.36848(18) 0.0697(12) Uani 1 1 d . . .
H8A H 0.1298 -0.0335 0.3212 0.084 Uiso 1 1 calc R . .
H8B H 0.1918 -0.0752 0.3781 0.084 Uiso 1 1 calc R . .
C9 C 0.09747(16) -0.06625(17) 0.43761(18) 0.0606(11) Uani 1 1 d . . .
H9A H 0.0561 -0.0718 0.3920 0.073 Uiso 1 1 calc R . .
H9B H 0.1231 -0.1074 0.4486 0.073 Uiso 1 1 calc R . .
C10 C 0.12929(16) -0.05302(17) 0.56742(18) 0.0624(11) Uani 1 1 d . . .
H10A H 0.1551 -0.0939 0.5744 0.075 Uiso 1 1 calc R . .
H10B H 0.1076 -0.0515 0.6028 0.075 Uiso 1 1 calc R . .
C11 C 0.23617(18) 0.0006(2) 0.65755(18) 0.0753(13) Uani 1 1 d . . .
H11A H 0.2601 -0.0414 0.6676 0.090 Uiso 1 1 calc R . .
H11B H 0.2151 0.0077 0.6930 0.090 Uiso 1 1 calc R . .
C12 C 0.2881(2) 0.0536(2) 0.6632(2) 0.0827(15) Uani 1 1 d . . .
H12A H 0.2653 0.0959 0.6585 0.099 Uiso 1 1 calc R . .
H12B H 0.3279 0.0518 0.7106 0.099 Uiso 1 1 calc R . .
C13 C 0.02348(14) 0.00277(17) 0.47845(17) 0.0553(10) Uani 1 1 d . . .
H13A H -0.0061 0.0033 0.4269 0.066 Uiso 1 1 d R . .
H13B H 0.0496 0.0430 0.4908 0.066 Uiso 1 1 d R . .
C14 C 0.4727(2) -0.2406(2) 0.3191(2) 0.0966(15) Uani 1 1 d . . .
H14A H 0.4507 -0.2668 0.2751 0.116 Uiso 1 1 calc R . .
H14B H 0.5159 -0.2215 0.3185 0.116 Uiso 1 1 calc R . .
C15 C 0.4235(2) -0.1885(2) 0.3204(2) 0.0860(15) Uani 1 1 d . . .
H15A H 0.3779 -0.2073 0.3143 0.103 Uiso 1 1 calc R . .
H15B H 0.4158 -0.1582 0.2805 0.103 Uiso 1 1 calc R . .
C16 C 0.40589(17) -0.10586(18) 0.4025(2) 0.0657(12) Uani 1 1 d . . .
H16A H 0.3913 -0.0746 0.3625 0.079 Uiso 1 1 calc R . .
H16B H 0.3636 -0.1285 0.4008 0.079 Uiso 1 1 calc R . .
C17 C 0.44877(16) -0.11009(18) 0.53405(19) 0.0663(11) Uani 1 1 d . . .
H17A H 0.4040 -0.1301 0.5288 0.080 Uiso 1 1 calc R . .
H17B H 0.4632 -0.0813 0.5762 0.080 Uiso 1 1 calc R . .
C18 C 0.5114(2) -0.2031(2) 0.6128(2) 0.0844(14) Uani 1 1 d . . .
H18A H 0.4656 -0.2213 0.6068 0.101 Uiso 1 1 calc R . .
H18B H 0.5289 -0.1768 0.6571 0.101 Uiso 1 1 calc R . .
C19 C 0.5627(3) -0.2565(2) 0.6180(2) 0.1052(18) Uani 1 1 d . . .
H19A H 0.6099 -0.2383 0.6304 0.126 Uiso 1 1 calc R . .
H19B H 0.5651 -0.2868 0.6564 0.126 Uiso 1 1 calc R . .
C20 C 0.49674(18) -0.02756(17) 0.47545(19) 0.0690(12) Uani 1 1 d . . .
H20A H 0.4881 -0.0110 0.4274 0.083 Uiso 1 1 d R . .
H20B H 0.5407 -0.0515 0.4929 0.083 Uiso 1 1 d R . .
O1W O 0.77733(16) -0.15559(18) 0.24199(16) 0.1173(12) Uani 1 1 d . . .
O2W O 0.60170(18) -0.58379(18) 0.16604(18) 0.1238(14) Uani 1 1 d . . .
O3W O 0.5000 -0.3521(3) 0.7500 0.187(3) Uani 1 2 d S . .
O4W O 0.6502(4) -0.3557(3) 0.2202(3) 0.142(3) Uani 0.50 1 d P . .
N100 N 0.6404(2) -0.0842(3) 0.6544(2) 0.150(2) Uani 1 1 d . . .
C100 C 0.6977(5) -0.1606(4) 0.7731(4) 0.201(3) Uani 1 1 d U . .
C101 C 0.6618(4) -0.1160(3) 0.7007(3) 0.168(3) Uani 1 1 d . . .

loop_
_atom_site_aniso_label
_atom_site_aniso_U_11
_atom_site_aniso_U_22
_atom_site_aniso_U_33
_atom_site_aniso_U_23
_atom_site_aniso_U_13
_atom_site_aniso_U_12
Cu1 0.05482(19) 0.0517(2) 0.0584(2) -0.0031(2) 0.02463(16) -0.00790(19)
Cu2 0.05556(19) 0.0606(3) 0.0771(2) -0.0016(2) 0.03621(16) 0.0059(2)
Cr1 0.0408(3) 0.0427(4) 0.0613(4) -0.0013(3) 0.0264(3) 0.0002(3)
Cr2 0.0410(3) 0.0448(4) 0.0646(4) 0.0003(3) 0.0240(3) 0.0000(3)
Cl1 0.0626(7) 0.1347(14) 0.0813(9) 0.000 0.0258(6) 0.000
Cl2 0.213(2) 0.0804(12) 0.1338(17) 0.000 -0.0615(18) 0.000
O1 0.130(3) 0.208(4) 0.163(3) -0.087(3) -0.032(3) 0.013(3)
O2 0.528(10) 0.603(11) 0.173(6) -0.111(6) -0.036(6) 0.381(8)
O3 0.427(6) 0.359(7) 0.182(3) 0.064(4) 0.161(3) -0.158(5)
O4 0.096(3) 0.203(5) 0.340(7) -0.049(5) -0.022(4) 0.023(3)
N1 0.0516(13) 0.0479(16) 0.0839(18) -0.0022(14) 0.0297(12) 0.0014(13)
N2 0.0655(13) 0.069(2) 0.1116(19) -0.0109(16) 0.0589(13) -0.0081(15)
N3 0.084(2) 0.090(2) 0.074(2) 0.0151(19) 0.0193(17) 0.003(2)
N4 0.0522(15) 0.069(2) 0.125(2) 0.0057(19) 0.0390(15) 0.0077(16)
N5 0.0655(17) 0.0616(19) 0.110(2) 0.0026(18) 0.0355(16) -0.0120(16)
N6 0.130(3) 0.166(4) 0.085(2) 0.015(3) 0.046(2) 0.014(3)
N7 0.0631(15) 0.0661(19) 0.0761(17) -0.0018(15) 0.0329(13) -0.0067(15)
N8 0.0475(12) 0.0524(16) 0.0581(14) 0.0020(13) 0.0220(11) 0.0061(13)
N9 0.0433(12) 0.0603(17) 0.0741(16) 0.0055(14) 0.0294(11) 0.0061(13)
N10 0.0550(13) 0.0545(16) 0.0539(14) -0.0002(13) 0.0207(11) 0.0108(13)
N11 0.0647(17) 0.070(2) 0.0663(18) -0.0018(16) 0.0161(14) -0.0075(16)
N12 0.0746(16) 0.083(2) 0.105(2) -0.0150(19) 0.0499(14) 0.0055(18)
N13 0.0574(14) 0.0596(17) 0.0744(17) -0.0078(15) 0.0309(12) -0.0100(14)
N14 0.0509(13) 0.0510(16) 0.0845(17) -0.0063(14) 0.0347(12) -0.0053(13)
N15 0.0535(13) 0.0655(18) 0.0707(16) 0.0018(15) 0.0308(12) -0.0032(14)
N16 0.0925(19) 0.079(2) 0.121(2) 0.023(2) 0.0574(17) 0.0149(19)
C1 0.0378(13) 0.0516(19) 0.0590(17) 0.0062(16) 0.0237(12) 0.0023(15)
C2 0.0479(15) 0.0460(18) 0.0720(19) -0.0053(16) 0.0273(14) -0.0058(15)
C3 0.0595(17) 0.0492(19) 0.0670(19) 0.0005(17) 0.0292(15) -0.0020(16)
C4 0.0487(16) 0.050(2) 0.084(2) -0.0008(17) 0.0324(15) -0.0037(16)
C5 0.0460(16) 0.0499(19) 0.068(2) 0.0016(17) 0.0209(14) 0.0036(16)
C6 0.070(2) 0.076(3) 0.074(2) 0.007(2) 0.0269(18) 0.002(2)
C7 0.082(2) 0.097(3) 0.077(2) 0.007(2) 0.0466(17) -0.010(2)
C8 0.068(2) 0.087(3) 0.0572(19) -0.0146(19) 0.0273(16) -0.009(2)
C9 0.0477(16) 0.056(2) 0.076(2) -0.0081(18) 0.0218(15) -0.0063(17)
C10 0.0531(16) 0.063(2) 0.079(2) 0.0095(18) 0.0340(15) 0.0097(17)
C11 0.068(2) 0.100(3) 0.0556(19) 0.006(2) 0.0223(16) 0.015(2)
C12 0.087(3) 0.082(3) 0.063(2) -0.017(2) 0.013(2) 0.005(2)
C13 0.0396(14) 0.055(2) 0.0738(19) 0.0041(18) 0.0251(13) 0.0012(16)
C14 0.116(3) 0.110(4) 0.086(2) -0.028(2) 0.0639(19) -0.022(3)
C15 0.098(3) 0.084(3) 0.068(2) -0.001(2) 0.026(2) -0.019(3)
C16 0.0501(18) 0.058(2) 0.081(2) 0.0009(19) 0.0180(17) -0.0037(17)
C17 0.0526(16) 0.075(2) 0.085(2) -0.0209(19) 0.0416(14) -0.0114(18)
C18 0.092(2) 0.089(3) 0.083(2) 0.002(2) 0.0462(19) -0.009(2)
C19 0.110(3) 0.110(4) 0.093(3) 0.023(3) 0.037(2) 0.007(3)
C20 0.0631(17) 0.057(2) 0.096(2) -0.0130(18) 0.0420(17) -0.0081(18)
O1W 0.119(2) 0.124(3) 0.122(2) -0.015(2) 0.0616(17) 0.001(2)
O2W 0.124(2) 0.110(3) 0.127(2) 0.016(2) 0.038(2) -0.009(2)
O3W 0.130(4) 0.108(4) 0.225(6) 0.000 -0.033(5) 0.000
O4W 0.196(6) 0.119(5) 0.079(4) -0.019(4) 0.020(4) 0.063(5)
N100 0.128(3) 0.198(4) 0.107(3) 0.051(3) 0.027(2) -0.056(3)
C100 0.280(6) 0.138(4) 0.136(4) 0.029(4) 0.031(4) -0.031(5)
C101 0.225(6) 0.143(5) 0.144(5) -0.035(4) 0.083(4) -0.090(5)

loop_
_atom_type_symbol
_atom_type_description
_atom_type_scat_dispersion_real
_atom_type_scat_dispersion_imag
_atom_type_scat_source
C C 0.0033 0.0016 'International Tables Vol C Tables 4.2.6.8 and 6.1.1.4'
H H 0.0000 0.0000 'International Tables Vol C Tables 4.2.6.8 and 6.1.1.4'
N N 0.0061 0.0033 'International Tables Vol C Tables 4.2.6.8 and 6.1.1.4'
O O 0.0106 0.0060 'International Tables Vol C Tables 4.2.6.8 and 6.1.1.4'
Cr Cr 0.3209 0.6236 'International Tables Vol C Tables 4.2.6.8 and 6.1.1.4'
Cu Cu 0.3201 1.2651 'International Tables Vol C Tables 4.2.6.8 and 6.1.1.4'
Cl Cl 0.1484 0.1585 'International Tables Vol C Tables 4.2.6.8 and 6.1.1.4'

loop_
_geom_angle_atom_site_label_1
_geom_angle_atom_site_label_2
_geom_angle_atom_site_label_3
_geom_angle
_geom_angle_site_symmetry_1
_geom_angle_site_symmetry_3
_geom_angle_publ_flag
N8 Cu1 N10 92.30(10) . . ?
N8 Cu1 N7 85.38(11) . . ?
N10 Cu1 N7 174.19(11) . . ?
N8 Cu1 N11 171.89(12) . . ?
N10 Cu1 N11 85.02(11) . . ?
N7 Cu1 N11 96.56(12) . . ?
N8 Cu1 N1 94.52(10) . . ?
N10 Cu1 N1 94.47(11) . . ?
N7 Cu1 N1 91.03(12) . . ?
N11 Cu1 N1 93.32(11) . . ?
N12 Cu2 N15 173.25(13) . . ?
N12 Cu2 N13 86.21(12) . . ?
N15 Cu2 N13 92.05(12) . . ?
N12 Cu2 N16 95.68(14) . . ?
N15 Cu2 N16 85.39(13) . . ?
N13 Cu2 N16 173.80(12) . . ?
N12 Cu2 N2 90.06(12) . . ?
N15 Cu2 N2 96.54(11) . . ?
N13 Cu2 N2 92.62(11) . . ?
N16 Cu2 N2 93.28(13) . . ?
C2 Cr1 C2 180.0 7_546 . ?
C2 Cr1 C3 88.60(13) 7_546 7_546 ?
C2 Cr1 C3 91.40(13) . 7_546 ?
C2 Cr1 C3 91.40(13) 7_546 . ?
C2 Cr1 C3 88.60(13) . . ?
C3 Cr1 C3 180.00(14) 7_546 . ?
C2 Cr1 C1 91.72(13) 7_546 7_546 ?
C2 Cr1 C1 88.28(12) . 7_546 ?
C3 Cr1 C1 89.67(12) 7_546 7_546 ?
C3 Cr1 C1 90.33(12) . 7_546 ?
C2 Cr1 C1 88.28(12) 7_546 . ?
C2 Cr1 C1 91.72(13) . . ?
C3 Cr1 C1 90.33(12) 7_546 . ?
C3 Cr1 C1 89.67(12) . . ?
C1 Cr1 C1 180.00(18) 7_546 . ?
C6 Cr2 C6 180.000(1) 7_646 . ?
C6 Cr2 C5 87.57(15) 7_646 . ?
C6 Cr2 C5 92.43(15) . . ?
C6 Cr2 C5 92.43(15) 7_646 7_646 ?
C6 Cr2 C5 87.57(15) . 7_646 ?
C5 Cr2 C5 180.00(14) . 7_646 ?
C6 Cr2 C4 89.64(15) 7_646 . ?
C6 Cr2 C4 90.36(15) . . ?
C5 Cr2 C4 89.08(13) . . ?
C5 Cr2 C4 90.92(13) 7_646 . ?
C6 Cr2 C4 90.36(15) 7_646 7_646 ?
C6 Cr2 C4 89.64(15) . 7_646 ?
C5 Cr2 C4 90.92(13) . 7_646 ?
C5 Cr2 C4 89.08(13) 7_646 7_646 ?
C4 Cr2 C4 180.0(2) . 7_646 ?
O3 Cl1 O3 111.3(7) 2 . ?
O3 Cl1 O4 103.6(4) 2 . ?
O3 Cl1 O4 115.4(4) . . ?
O3 Cl1 O4 115.4(4) 2 2 ?
O3 Cl1 O4 103.6(4) . 2 ?
O4 Cl1 O4 107.9(5) . 2 ?
O1 Cl2 O1 127.4(5) 2_655 . ?
O1 Cl2 O2 116.1(4) 2_655 2_655 ?
O1 Cl2 O2 98.5(4) . 2_655 ?
O1 Cl2 O2 98.5(4) 2_655 . ?
O1 Cl2 O2 116.1(4) . . ?
O2 Cl2 O2 97.0(9) 2_655 . ?
C1 N1 Cu1 150.3(2) . . ?
C2 N2 Cu2 148.8(3) . . ?
C7 N7 Cu1 108.7(2) . . ?
C7 N7 H7C 109.9 . . ?
Cu1 N7 H7C 109.9 . . ?
C7 N7 H7D 109.9 . . ?
Cu1 N7 H7D 109.9 . . ?
H7C N7 H7D 108.3 . . ?
C8 N8 C9 112.3(3) . . ?
C8 N8 Cu1 106.38(18) . . ?
C9 N8 Cu1 116.31(18) . . ?
C8 N8 H8C 107.1 . . ?
C9 N8 H8C 107.1 . . ?
Cu1 N8 H8C 107.1 . . ?
C9 N9 C10 114.4(3) . . ?
C9 N9 C13 114.2(3) . . ?
C10 N9 C13 115.6(3) . . ?
C11 N10 C10 113.2(3) . . ?
C11 N10 Cu1 105.7(2) . . ?
C10 N10 Cu1 116.2(2) . . ?
C11 N10 H10C 107.1 . . ?
C10 N10 H10C 107.1 . . ?
Cu1 N10 H10C 107.1 . . ?
C12 N11 Cu1 108.5(2) . . ?
C12 N11 H11C 110.0 . . ?
Cu1 N11 H11C 110.0 . . ?
C12 N11 H11D 110.0 . . ?
Cu1 N11 H11D 110.0 . . ?
H11C N11 H11D 108.4 . . ?
C14 N12 Cu2 108.0(3) . . ?
C14 N12 H12C 110.1 . . ?
Cu2 N12 H12C 110.1 . . ?
C14 N12 H12D 110.1 . . ?
Cu2 N12 H12D 110.1 . . ?
H12C N12 H12D 108.4 . . ?
C16 N13 C15 113.1(3) . . ?
C16 N13 Cu2 116.9(2) . . ?
C15 N13 Cu2 104.7(2) . . ?
C16 N13 H13C 107.2 . . ?
C15 N13 H13C 107.2 . . ?
Cu2 N13 H13C 107.2 . . ?
C16 N14 C17 115.1(3) . . ?
C16 N14 C20 114.3(3) . . ?
C17 N14 C20 115.3(2) . . ?
C18 N15 C17 112.7(3) . . ?
C18 N15 Cu2 106.8(2) . . ?
C17 N15 Cu2 116.79(19) . . ?
C18 N15 H15C 106.7 . . ?
C17 N15 H15C 106.7 . . ?
Cu2 N15 H15C 106.7 . . ?
C19 N16 Cu2 107.3(3) . . ?
C19 N16 H16C 110.3 . . ?
Cu2 N16 H16C 110.3 . . ?
C19 N16 H16D 110.3 . . ?
Cu2 N16 H16D 110.3 . . ?
H16C N16 H16D 108.5 . . ?
N1 C1 Cr1 176.7(3) . . ?
N2 C2 Cr1 175.9(3) . . ?
N3 C3 Cr1 176.4(4) . . ?
N4 C4 Cr2 179.1(3) . . ?
N5 C5 Cr2 175.6(3) . . ?
N6 C6 Cr2 174.5(4) . . ?
N7 C7 C8 108.3(3) . . ?
N7 C7 H7A 110.0 . . ?
C8 C7 H7A 110.0 . . ?
N7 C7 H7B 110.0 . . ?
C8 C7 H7B 110.0 . . ?
H7A C7 H7B 108.4 . . ?
N8 C8 C7 107.8(3) . . ?
N8 C8 H8A 110.1 . . ?
C7 C8 H8A 110.1 . . ?
N8 C8 H8B 110.1 . . ?
C7 C8 H8B 110.1 . . ?
H8A C8 H8B 108.5 . . ?
N9 C9 N8 114.4(3) . . ?
N9 C9 H9A 108.7 . . ?
N8 C9 H9A 108.7 . . ?
N9 C9 H9B 108.7 . . ?
N8 C9 H9B 108.7 . . ?
H9A C9 H9B 107.6 . . ?
N9 C10 N10 113.9(3) . . ?
N9 C10 H10A 108.8 . . ?
N10 C10 H10A 108.8 . . ?
N9 C10 H10B 108.8 . . ?
N10 C10 H10B 108.8 . . ?
H10A C10 H10B 107.7 . . ?
N10 C11 C12 107.9(3) . . ?
N10 C11 H11A 110.1 . . ?
C12 C11 H11A 110.1 . . ?
N10 C11 H11B 110.1 . . ?
C12 C11 H11B 110.1 . . ?
H11A C11 H11B 108.4 . . ?
N11 C12 C11 108.4(3) . . ?
N11 C12 H12A 110.0 . . ?
C11 C12 H12A 110.0 . . ?
N11 C12 H12B 110.0 . . ?
C11 C12 H12B 110.0 . . ?
H12A C12 H12B 108.4 . . ?
N9 C13 C13 111.3(3) . 5_556 ?
N9 C13 H13A 109.4 . . ?
C13 C13 H13A 109.1 5_556 . ?
N9 C13 H13B 109.3 . . ?
C13 C13 H13B 109.4 5_556 . ?
H13A C13 H13B 108.3 . . ?
N12 C14 C15 109.2(4) . . ?
N12 C14 H14A 109.8 . . ?
C15 C14 H14A 109.8 . . ?
N12 C14 H14B 109.8 . . ?
C15 C14 H14B 109.8 . . ?
H14A C14 H14B 108.3 . . ?
C14 C15 N13 108.8(3) . . ?
C14 C15 H15A 109.9 . . ?
N13 C15 H15A 109.9 . . ?
C14 C15 H15B 109.9 . . ?
N13 C15 H15B 109.9 . . ?
H15A C15 H15B 108.3 . . ?
N14 C16 N13 112.7(2) . . ?
N14 C16 H16A 109.0 . . ?
N13 C16 H16A 109.0 . . ?
N14 C16 H16B 109.0 . . ?
N13 C16 H16B 109.0 . . ?
H16A C16 H16B 107.8 . . ?
N14 C17 N15 114.9(3) . . ?
N14 C17 H17A 108.5 . . ?
N15 C17 H17A 108.5 . . ?
N14 C17 H17B 108.5 . . ?
N15 C17 H17B 108.5 . . ?
H17A C17 H17B 107.5 . . ?
N15 C18 C19 107.3(4) . . ?
N15 C18 H18A 110.3 . . ?
C19 C18 H18A 110.3 . . ?
N15 C18 H18B 110.3 . . ?
C19 C18 H18B 110.3 . . ?
H18A C18 H18B 108.5 . . ?
N16 C19 C18 109.5(3) . . ?
N16 C19 H19A 109.8 . . ?
C18 C19 H19A 109.8 . . ?
N16 C19 H19B 109.8 . . ?
C18 C19 H19B 109.8 . . ?
H19A C19 H19B 108.2 . . ?
C20 C20 N14 111.7(4) 5_656 . ?
C20 C20 H20A 108.7 5_656 . ?
N14 C20 H20A 108.8 . . ?
C20 C20 H20B 109.2 5_656 . ?
N14 C20 H20B 109.8 . . ?
H20A C20 H20B 108.5 . . ?
N100 C101 C100 176.4(7) . . ?

loop_
_geom_bond_atom_site_label_1
_geom_bond_atom_site_label_2
_geom_bond_distance
_geom_bond_site_symmetry_2
_geom_bond_publ_flag
Cu1 N8 2.010(2) . ?
Cu1 N10 2.011(3) . ?
Cu1 N7 2.016(3) . ?
Cu1 N11 2.019(3) . ?
Cu1 N1 2.327(3) . ?
Cu2 N12 1.999(3) . ?
Cu2 N15 2.003(3) . ?
Cu2 N13 2.004(3) . ?
Cu2 N16 2.019(3) . ?
Cu2 N2 2.297(3) . ?
Cr1 C2 2.061(4) 7_546 ?
Cr1 C2 2.061(4) . ?
Cr1 C3 2.067(3) 7_546 ?
Cr1 C3 2.067(3) . ?
Cr1 C1 2.068(3) 7_546 ?
Cr1 C1 2.068(3) . ?
Cr2 C6 2.058(4) 7_646 ?
Cr2 C6 2.058(4) . ?
Cr2 C5 2.069(3) . ?
Cr2 C5 2.069(3) 7_646 ?
Cr2 C4 2.074(3) . ?
Cr2 C4 2.074(3) 7_646 ?
Cl1 O3 1.248(5) 2 ?
Cl1 O3 1.248(5) . ?
Cl1 O4 1.364(5) . ?
Cl1 O4 1.364(5) 2 ?
Cl2 O1 1.293(4) 2_655 ?
Cl2 O1 1.293(4) . ?
Cl2 O2 1.366(8) 2_655 ?
Cl2 O2 1.366(8) . ?
N1 C1 1.141(4) . ?
N2 C2 1.133(4) . ?
N3 C3 1.147(4) . ?
N4 C4 1.139(4) . ?
N5 C5 1.141(4) . ?
N6 C6 1.153(5) . ?
N7 C7 1.481(4) . ?
N7 H7C 0.9000 . ?
N7 H7D 0.9000 . ?
N8 C8 1.480(4) . ?
N8 C9 1.508(4) . ?
N8 H8C 0.9100 . ?
N9 C9 1.425(4) . ?
N9 C10 1.442(4) . ?
N9 C13 1.471(4) . ?
N10 C11 1.475(4) . ?
N10 C10 1.478(4) . ?
N10 H10C 0.9100 . ?
N11 C12 1.462(5) . ?
N11 H11C 0.9000 . ?
N11 H11D 0.9000 . ?
N12 C14 1.463(5) . ?
N12 H12C 0.9000 . ?
N12 H12D 0.9000 . ?
N13 C16 1.479(5) . ?
N13 C15 1.487(5) . ?
N13 H13C 0.9100 . ?
N14 C16 1.422(4) . ?
N14 C17 1.427(4) . ?
N14 C20 1.490(4) . ?
N15 C18 1.463(5) . ?
N15 C17 1.510(4) . ?
N15 H15C 0.9100 . ?
N16 C19 1.488(5) . ?
N16 H16C 0.9000 . ?
N16 H16D 0.9000 . ?
C7 C8 1.507(5) . ?
C7 H7A 0.9700 . ?
C7 H7B 0.9700 . ?
C8 H8A 0.9700 . ?
C8 H8B 0.9700 . ?
C9 H9A 0.9700 . ?
C9 H9B 0.9700 . ?
C10 H10A 0.9700 . ?
C10 H10B 0.9700 . ?
C11 C12 1.492(6) . ?
C11 H11A 0.9700 . ?
C11 H11B 0.9700 . ?
C12 H12A 0.9700 . ?
C12 H12B 0.9700 . ?
C13 C13 1.523(7) 5_556 ?
C13 H13A 0.9599 . ?
C13 H13B 0.9600 . ?
C14 C15 1.472(6) . ?
C14 H14A 0.9700 . ?
C14 H14B 0.9700 . ?
C15 H15A 0.9700 . ?
C15 H15B 0.9700 . ?
C16 H16A 0.9700 . ?
C16 H16B 0.9700 . ?
C17 H17A 0.9700 . ?
C17 H17B 0.9700 . ?
C18 C19 1.491(6) . ?
C18 H18A 0.9700 . ?
C18 H18B 0.9700 . ?
C19 H19A 0.9700 . ?
C19 H19B 0.9700 . ?
C20 C20 1.463(7) 5_656 ?
C20 H20A 0.9601 . ?
C20 H20B 0.9599 . ?
N100 C101 1.069(7) . ?
C100 C101 1.612(9) . ?
